data_4118466
loop_
_publ_author_name
'Debabrata Mukherjee'
'Arkady Ellern'
'Aaron D. Sadow'

_publ_contact_author_address
;1605 Gilman Hall
Department of Chemistry
Iowa State University
Ames IA 50011
USA
;
_publ_contact_author_email sadow@iastate.edu
_publ_contact_author_fax +1-515-294-0105
_publ_contact_author_name 'Aaron D. Sadow'
_publ_contact_author_phone +1-515-294-8069
_publ_section_title
;
 Remarkably Robust Monomeric Alkylperoxyzinc Compounds from
 Tris(oxazolinyl)boratozinc Alkyls and O2
;
_journal_name_full 'Journal of the American Chemical Society'
_journal_page_first 13018
_journal_page_last 13026
_journal_paper_doi 10.1021/ja303440n
_journal_volume 134
_journal_year 2012
_chemical_formula_sum 'C25 H38 B N3 O5 Zn'
_chemical_formula_weight 536.76
_chemical_name_common ToMZnOOtBu
_space_group_IT_number 2
_symmetry_cell_setting triclinic
_symmetry_space_group_name_Hall '-P 1'
_symmetry_space_group_name_H-M 'P -1'
_atom_sites_solution_hydrogens geom
_atom_sites_solution_primary direct
_atom_sites_solution_secondary difmap
_audit_creation_method 'APEX2 v2010.3-0'
_cell_angle_alpha 99.323(2)
_cell_angle_beta 107.483(2)
_cell_angle_gamma 92.158(2)
_cell_formula_units_Z 2
_cell_length_a 9.1822(12)
_cell_length_b 11.8878(15)
_cell_length_c 13.7100(18)
_cell_measurement_reflns_used 2627
_cell_measurement_temperature 173.(2)
_cell_measurement_theta_max 28.1706
_cell_measurement_theta_min 2.3797
_cell_volume 1402.6(3)
_computing_cell_refinement 'SAINT V7.66A (Bruker AXS, 2009)'
_computing_data_collection 'APEX2 Suite (Bruker AXS, 2009)'
_computing_data_reduction 'SAINT V7.66A (Bruker AXS, 2009)'
_computing_molecular_graphics 'XSHELL (Bruker AXS, 2007)'
_computing_publication_material 'APEX2 Suite (Bruker AXS, 2009)'
_computing_structure_refinement 'SHELXL-97 (Sheldrick, 2008)'
_computing_structure_solution 'SHELXS-97 (Sheldrick, 2008)'
_diffrn_ambient_temperature 173.(2)
_diffrn_detector_area_resol_mean 8.3333
_diffrn_measured_fraction_theta_full 0.887
_diffrn_measured_fraction_theta_max 0.887
_diffrn_measurement_device_type ' BRUKER APEX2 CCD Diffractometer'
_diffrn_measurement_method '\w scan'
_diffrn_radiation_type MoK\a
_diffrn_radiation_wavelength 0.71073
_diffrn_reflns_av_R_equivalents 0.0122
_diffrn_reflns_av_sigmaI/netI 0.0363
_diffrn_reflns_limit_h_max 12
_diffrn_reflns_limit_h_min -5
_diffrn_reflns_limit_k_max 15
_diffrn_reflns_limit_k_min -15
_diffrn_reflns_limit_l_max 16
_diffrn_reflns_limit_l_min -18
_diffrn_reflns_number 7041
_diffrn_reflns_theta_full 28.39
_diffrn_reflns_theta_max 28.39
_diffrn_reflns_theta_min 1.58
_exptl_absorpt_coefficient_mu 0.912
_exptl_absorpt_correction_T_max 0.91
_exptl_absorpt_correction_T_min 0.78
_exptl_absorpt_correction_type multi-scan
_exptl_absorpt_process_details 'SADABS V2008/1 (Bruker AXS)'
_exptl_crystal_colour colourless
_exptl_crystal_density_diffrn 1.271
_exptl_crystal_description block
_exptl_crystal_F_000 568
_exptl_crystal_size_max 0.29
_exptl_crystal_size_mid 0.19
_exptl_crystal_size_min 0.10
_refine_diff_density_max 0.376
_refine_diff_density_min -0.584
_refine_ls_extinction_method none
_refine_ls_goodness_of_fit_ref 1.011
_refine_ls_hydrogen_treatment constr
_refine_ls_matrix_type full
_refine_ls_number_parameters 325
_refine_ls_number_reflns 6234
_refine_ls_number_restraints 0
_refine_ls_restrained_S_all 1.011
_refine_ls_R_factor_all 0.0478
_refine_ls_R_factor_gt 0.0358
_refine_ls_shift/su_max 0.002
_refine_ls_shift/su_mean 0.000
_refine_ls_structure_factor_coef Fsqd
_refine_ls_weighting_details 'calc w=1/[\s^2^(Fo^2^)+(0.0435P)^2^+0.5588P] where P=(Fo^2^+2Fc^2^)/3'
_refine_ls_weighting_scheme calc
_refine_ls_wR_factor_gt 0.0836
_refine_ls_wR_factor_ref 0.0897
_reflns_number_gt 5212
_reflns_number_total 6234
_reflns_threshold_expression >2sigma(I)
_cod_data_source_file ja303440n_si_010.cif
_cod_data_source_block I
_cod_database_code 4118466

loop_
_symmetry_equiv_pos_as_xyz
'x, y, z'
'-x, -y, -z'

loop_
_atom_site_type_symbol
_atom_site_label
_atom_site_fract_x
_atom_site_fract_y
_atom_site_fract_z
_atom_site_U_iso_or_equiv
_atom_site_adp_type
_atom_site_calc_flag
_atom_site_refinement_flags
_atom_site_occupancy
Zn Zn1 0.72861(3) 0.733955(19) 0.711314(17) 0.02336(8) Uani d . 1
N N1 0.6622(2) 0.79976(14) 0.83518(12) 0.0252(3) Uani d . 1
N N2 0.5393(2) 0.77918(14) 0.60980(12) 0.0262(4) Uani d . 1
N N3 0.85038(19) 0.88473(14) 0.71925(14) 0.0287(4) Uani d . 1
O O1 0.55544(18) 0.93976(12) 0.90959(11) 0.0307(3) Uani d . 1
O O2 0.38328(17) 0.91104(12) 0.55896(11) 0.0308(3) Uani d . 1
O O3 0.85101(17) 1.07221(12) 0.72278(12) 0.0316(3) Uani d . 1
O O4 0.79863(17) 0.58876(12) 0.69012(11) 0.0338(3) Uani d . 1
O O5 0.92390(18) 0.60291(13) 0.79110(11) 0.0370(4) Uani d . 1
C C1 1.0211(2) 0.51232(18) 0.78572(17) 0.0300(4) Uani d . 1
C C2 0.9327(3) 0.3975(2) 0.7701(2) 0.0483(6) Uani d . 1
H H2A 0.8888 0.3963 0.8268 0.072 Uiso calc R 1
H H2B 1.0019 0.3368 0.7696 0.072 Uiso calc R 1
H H2C 0.85 0.3849 0.7036 0.072 Uiso calc R 1
C C3 1.1408(3) 0.5405(2) 0.89246(19) 0.0455(6) Uani d . 1
H H3A 1.1925 0.6169 0.9018 0.068 Uiso calc R 1
H H3B 1.2163 0.4838 0.8983 0.068 Uiso calc R 1
H H3C 1.0908 0.5389 0.9462 0.068 Uiso calc R 1
C C4 1.0945(3) 0.5181(3) 0.7011(2) 0.0500(7) Uani d . 1
H H4A 1.0142 0.5117 0.634 0.075 Uiso calc R 1
H H4B 1.1597 0.4551 0.698 0.075 Uiso calc R 1
H H4C 1.1569 0.5913 0.7165 0.075 Uiso calc R 1
C C5 0.6100(2) 0.89804(16) 0.83109(14) 0.0225(4) Uani d . 1
C C6 0.5055(2) 0.88193(17) 0.63121(15) 0.0234(4) Uani d . 1
C C7 0.4239(2) 0.71611(18) 0.51407(15) 0.0284(4) Uani d . 1
C C8 0.5029(3) 0.6492(2) 0.44393(18) 0.0429(6) Uani d . 1
H H8A 0.567 0.7024 0.423 0.064 Uiso calc R 1
H H8B 0.4256 0.6058 0.382 0.064 Uiso calc R 1
H H8C 0.5673 0.5963 0.4815 0.064 Uiso calc R 1
C C9 0.3421(3) 0.8152(2) 0.47061(16) 0.0369(5) Uani d . 1
H H9A 0.3775 0.8343 0.4133 0.044 Uiso calc R 1
H H9B 0.2297 0.7957 0.4442 0.044 Uiso calc R 1
C C10 0.3200(3) 0.6372(2) 0.5470(2) 0.0435(6) Uani d . 1
H H10A 0.3826 0.5889 0.5915 0.065 Uiso calc R 1
H H10B 0.2486 0.5887 0.4851 0.065 Uiso calc R 1
H H10C 0.262 0.6833 0.5855 0.065 Uiso calc R 1
C C11 0.7776(2) 0.97353(16) 0.72801(15) 0.0238(4) Uani d . 1
C C12 0.9984(2) 0.91451(19) 0.70242(19) 0.0344(5) Uani d . 1
C C13 0.9934(4) 0.8533(3) 0.5952(3) 0.0651(9) Uani d . 1
H H13A 0.9824 0.7703 0.592 0.098 Uiso calc R 1
H H13B 1.0887 0.8746 0.5816 0.098 Uiso calc R 1
H H13C 0.9061 0.8753 0.5427 0.098 Uiso calc R 1
C C14 0.9973(3) 1.04459(19) 0.70902(19) 0.0355(5) Uani d . 1
H H14A 1.0833 1.0851 0.7686 0.043 Uiso calc R 1
H H14B 1.0067 1.0668 0.6445 0.043 Uiso calc R 1
C C15 1.1292(3) 0.8815(3) 0.7865(3) 0.0650(9) Uani d . 1
H H15A 1.1256 0.9192 0.8548 0.098 Uiso calc R 1
H H15B 1.2268 0.9057 0.7774 0.098 Uiso calc R 1
H H15C 1.1202 0.7983 0.7821 0.098 Uiso calc R 1
C C16 0.5425(2) 1.09497(16) 0.76078(15) 0.0238(4) Uani d . 1
C C17 0.3911(2) 1.11839(17) 0.71774(18) 0.0307(5) Uani d . 1
H H17 0.3197 1.0592 0.671 0.037 Uiso calc R 1
C C18 0.3414(3) 1.22588(18) 0.74120(19) 0.0349(5) Uani d . 1
H H18 0.2375 1.2387 0.7102 0.042 Uiso calc R 1
C C19 0.4416(3) 1.31347(18) 0.80882(17) 0.0325(5) Uani d . 1
H H19 0.408 1.387 0.8242 0.039 Uiso calc R 1
C C20 0.5915(3) 1.29274(19) 0.85389(17) 0.0344(5) Uani d . 1
H H20 0.6617 1.3522 0.9012 0.041 Uiso calc R 1
C C21 0.6405(3) 1.18525(18) 0.83046(16) 0.0314(5) Uani d . 1
H H21 0.7441 1.1728 0.8629 0.038 Uiso calc R 1
C C22 0.5605(3) 0.84989(19) 0.97154(18) 0.0377(5) Uani d . 1
H H22A 0.4558 0.8163 0.962 0.045 Uiso calc R 1
H H22B 0.6109 0.8808 1.0463 0.045 Uiso calc R 1
C C23 0.6544(3) 0.75974(17) 0.93059(15) 0.0278(4) Uani d . 1
C C24 0.5762(3) 0.6388(2) 0.9024(2) 0.0446(6) Uani d . 1
H H24A 0.475 0.6368 0.8509 0.067 Uiso calc R 1
H H24B 0.5643 0.6148 0.9649 0.067 Uiso calc R 1
H H24C 0.6388 0.5866 0.8731 0.067 Uiso calc R 1
C C25 0.8166(3) 0.7644(2) 1.00357(18) 0.0454(6) Uani d . 1
H H25A 0.8751 0.7118 0.9709 0.068 Uiso calc R 1
H H25B 0.8135 0.7421 1.0687 0.068 Uiso calc R 1
H H25C 0.8659 0.8425 1.0182 0.068 Uiso calc R 1
B B1 0.6037(3) 0.97121(18) 0.73809(17) 0.0227(4) Uani d . 1

loop_
_atom_site_aniso_label
_atom_site_aniso_U_11
_atom_site_aniso_U_22
_atom_site_aniso_U_33
_atom_site_aniso_U_12
_atom_site_aniso_U_13
_atom_site_aniso_U_23
Zn1 0.02226(12) 0.02253(12) 0.02654(13) 0.00709(8) 0.00855(9) 0.00500(8)
N1 0.0318(9) 0.0242(8) 0.0241(8) 0.0085(7) 0.0124(7) 0.0086(7)
N2 0.0261(9) 0.0260(9) 0.0237(8) 0.0057(7) 0.0040(7) 0.0026(7)
N3 0.0221(9) 0.0267(9) 0.0420(10) 0.0044(7) 0.0167(8) 0.0059(7)
O1 0.0436(9) 0.0264(7) 0.0320(8) 0.0128(6) 0.0229(7) 0.0097(6)
O2 0.0308(8) 0.0341(8) 0.0275(7) 0.0138(6) 0.0064(6) 0.0081(6)
O3 0.0264(8) 0.0274(7) 0.0478(9) 0.0046(6) 0.0188(7) 0.0120(6)
O4 0.0306(8) 0.0293(8) 0.0319(8) 0.0123(6) -0.0030(6) 0.0002(6)
O5 0.0345(9) 0.0355(8) 0.0308(8) 0.0141(7) -0.0022(7) -0.0019(6)
C1 0.0251(11) 0.0304(11) 0.0352(11) 0.0112(8) 0.0074(9) 0.0097(9)
C2 0.0404(14) 0.0384(14) 0.0612(17) 0.0043(11) 0.0040(12) 0.0179(12)
C3 0.0341(13) 0.0540(16) 0.0439(14) 0.0097(11) 0.0022(11) 0.0135(12)
C4 0.0414(15) 0.0691(18) 0.0507(15) 0.0219(13) 0.0226(12) 0.0229(13)
C5 0.0229(10) 0.0226(9) 0.0240(9) 0.0036(7) 0.0110(8) 0.0024(7)
C6 0.0190(9) 0.0291(10) 0.0252(9) 0.0067(8) 0.0086(8) 0.0094(8)
C7 0.0270(11) 0.0327(11) 0.0225(10) 0.0076(8) 0.0043(8) 0.0018(8)
C8 0.0462(15) 0.0480(14) 0.0330(12) 0.0135(11) 0.0138(11) -0.0013(10)
C9 0.0384(13) 0.0434(13) 0.0254(11) 0.0143(10) 0.0042(9) 0.0054(9)
C10 0.0408(14) 0.0414(14) 0.0463(14) -0.0011(11) 0.0137(11) 0.0034(11)
C11 0.0234(10) 0.0244(10) 0.0257(10) 0.0033(8) 0.0096(8) 0.0063(8)
C12 0.0211(10) 0.0337(12) 0.0530(14) 0.0034(9) 0.0176(10) 0.0088(10)
C13 0.070(2) 0.0561(18) 0.084(2) -0.0019(15) 0.0580(19) -0.0078(16)
C14 0.0261(11) 0.0363(12) 0.0506(14) 0.0030(9) 0.0199(10) 0.0107(10)
C15 0.0280(14) 0.0528(17) 0.112(3) 0.0041(12) 0.0064(15) 0.0372(17)
C16 0.0270(10) 0.0231(9) 0.0278(10) 0.0065(8) 0.0148(8) 0.0099(8)
C17 0.0235(10) 0.0227(10) 0.0481(13) 0.0022(8) 0.0149(9) 0.0052(9)
C18 0.0270(11) 0.0279(11) 0.0555(14) 0.0089(9) 0.0192(10) 0.0105(10)
C19 0.0390(12) 0.0238(10) 0.0429(12) 0.0084(9) 0.0228(10) 0.0088(9)
C20 0.0387(13) 0.0296(11) 0.0355(12) 0.0017(9) 0.0157(10) -0.0001(9)
C21 0.0314(11) 0.0334(11) 0.0288(11) 0.0081(9) 0.0084(9) 0.0048(9)
C22 0.0556(15) 0.0350(12) 0.0382(12) 0.0192(11) 0.0297(11) 0.0182(10)
C23 0.0379(12) 0.0260(10) 0.0242(10) 0.0087(9) 0.0132(9) 0.0099(8)
C24 0.0629(17) 0.0302(12) 0.0481(14) 0.0025(11) 0.0265(13) 0.0105(10)
C25 0.0481(15) 0.0531(15) 0.0312(12) 0.0129(12) 0.0052(11) 0.0090(11)
B1 0.0232(11) 0.0220(10) 0.0267(11) 0.0061(8) 0.0113(9) 0.0076(8)

loop_
_atom_type_symbol
_atom_type_description
_atom_type_scat_dispersion_real
_atom_type_scat_dispersion_imag
_atom_type_scat_source
C C 0.0033 0.0016 'International Tables Vol C Tables 4.2.6.8 and 6.1.1.4'
H H 0.0000 0.0000 'International Tables Vol C Tables 4.2.6.8 and 6.1.1.4'
N N 0.0061 0.0033 'International Tables Vol C Tables 4.2.6.8 and 6.1.1.4'
O O 0.0106 0.0060 'International Tables Vol C Tables 4.2.6.8 and 6.1.1.4'
B B 0.0013 0.0007 'International Tables Vol C Tables 4.2.6.8 and 6.1.1.4'
Zn Zn 0.2839 1.4301 'International Tables Vol C Tables 4.2.6.8 and 6.1.1.4'

loop_
_geom_angle_atom_site_label_1
_geom_angle_atom_site_label_2
_geom_angle_atom_site_label_3
_geom_angle
O4 Zn1 N1 124.80(7)
O4 Zn1 N2 122.03(7)
N1 Zn1 N2 92.23(7)
O4 Zn1 N3 124.76(7)
N1 Zn1 N3 91.99(7)
N2 Zn1 N3 91.63(7)
C5 N1 C23 110.46(15)
C5 N1 Zn1 114.40(12)
C23 N1 Zn1 135.11(13)
C6 N2 C7 110.54(16)
C6 N2 Zn1 116.22(13)
C7 N2 Zn1 133.20(13)
C11 N3 C12 110.67(17)
C11 N3 Zn1 114.53(13)
C12 N3 Zn1 134.15(13)
C5 O1 C22 106.79(15)
C6 O2 C9 106.11(15)
C11 O3 C14 107.21(15)
O5 O4 Zn1 97.11(9)
C1 O5 O4 108.65(14)
O5 C1 C2 110.57(19)
O5 C1 C4 110.57(18)
C2 C1 C4 111.7(2)
O5 C1 C3 101.58(17)
C2 C1 C3 111.3(2)
C4 C1 C3 110.7(2)
C1 C2 H2A 109.5
C1 C2 H2B 109.5
H2A C2 H2B 109.5
C1 C2 H2C 109.5
H2A C2 H2C 109.5
H2B C2 H2C 109.5
C1 C3 H3A 109.5
C1 C3 H3B 109.5
H3A C3 H3B 109.5
C1 C3 H3C 109.5
H3A C3 H3C 109.5
H3B C3 H3C 109.5
C1 C4 H4A 109.5
C1 C4 H4B 109.5
H4A C4 H4B 109.5
C1 C4 H4C 109.5
H4A C4 H4C 109.5
H4B C4 H4C 109.5
N1 C5 O1 115.20(16)
N1 C5 B1 124.62(16)
O1 C5 B1 120.17(16)
N2 C6 O2 114.60(17)
N2 C6 B1 122.49(17)
O2 C6 B1 122.91(16)
N2 C7 C8 110.12(18)
N2 C7 C10 107.54(17)
C8 C7 C10 111.5(2)
N2 C7 C9 100.51(16)
C8 C7 C9 114.06(18)
C10 C7 C9 112.41(19)
C7 C8 H8A 109.5
C7 C8 H8B 109.5
H8A C8 H8B 109.5
C7 C8 H8C 109.5
H8A C8 H8C 109.5
H8B C8 H8C 109.5
O2 C9 C7 104.77(16)
O2 C9 H9A 110.8
C7 C9 H9A 110.8
O2 C9 H9B 110.8
C7 C9 H9B 110.8
H9A C9 H9B 108.9
C7 C10 H10A 109.5
C7 C10 H10B 109.5
H10A C10 H10B 109.5
C7 C10 H10C 109.5
H10A C10 H10C 109.5
H10B C10 H10C 109.5
N3 C11 O3 115.04(17)
N3 C11 B1 124.14(17)
O3 C11 B1 120.73(16)
N3 C12 C15 109.9(2)
N3 C12 C13 108.41(19)
C15 C12 C13 111.6(2)
N3 C12 C14 101.36(16)
C15 C12 C14 112.8(2)
C13 C12 C14 112.2(2)
C12 C13 H13A 109.5
C12 C13 H13B 109.5
H13A C13 H13B 109.5
C12 C13 H13C 109.5
H13A C13 H13C 109.5
H13B C13 H13C 109.5
O3 C14 C12 105.64(16)
O3 C14 H14A 110.6
C12 C14 H14A 110.6
O3 C14 H14B 110.6
C12 C14 H14B 110.6
H14A C14 H14B 108.7
C12 C15 H15A 109.5
C12 C15 H15B 109.5
H15A C15 H15B 109.5
C12 C15 H15C 109.5
H15A C15 H15C 109.5
H15B C15 H15C 109.5
C17 C16 C21 115.87(18)
C17 C16 B1 123.67(18)
C21 C16 B1 120.39(18)
C18 C17 C16 122.1(2)
C18 C17 H17 119.0
C16 C17 H17 119.0
C19 C18 C17 120.6(2)
C19 C18 H18 119.7
C17 C18 H18 119.7
C18 C19 C20 118.8(2)
C18 C19 H19 120.6
C20 C19 H19 120.6
C19 C20 C21 120.4(2)
C19 C20 H20 119.8
C21 C20 H20 119.8
C20 C21 C16 122.2(2)
C20 C21 H21 118.9
C16 C21 H21 118.9
O1 C22 C23 105.00(15)
O1 C22 H22A 110.7
C23 C22 H22A 110.7
O1 C22 H22B 110.7
C23 C22 H22B 110.7
H22A C22 H22B 108.8
N1 C23 C25 108.22(18)
N1 C23 C24 109.77(17)
C25 C23 C24 111.1(2)
N1 C23 C22 101.14(15)
C25 C23 C22 112.41(19)
C24 C23 C22 113.6(2)
C23 C24 H24A 109.5
C23 C24 H24B 109.5
H24A C24 H24B 109.5
C23 C24 H24C 109.5
H24A C24 H24C 109.5
H24B C24 H24C 109.5
C23 C25 H25A 109.5
C23 C25 H25B 109.5
H25A C25 H25B 109.5
C23 C25 H25C 109.5
H25A C25 H25C 109.5
H25B C25 H25C 109.5
C16 B1 C11 115.22(16)
C16 B1 C5 111.89(15)
C11 B1 C5 104.79(15)
C16 B1 C6 117.93(17)
C11 B1 C6 101.79(15)
C5 B1 C6 103.68(15)

loop_
_geom_bond_atom_site_label_1
_geom_bond_atom_site_label_2
_geom_bond_distance
Zn1 O4 1.8736(14)
Zn1 N1 2.0236(16)
Zn1 N2 2.0266(17)
Zn1 N3 2.0463(17)
N1 C5 1.283(2)
N1 C23 1.483(2)
N2 C6 1.281(2)
N2 C7 1.481(3)
N3 C11 1.279(2)
N3 C12 1.485(3)
O1 C5 1.351(2)
O1 C22 1.462(2)
O2 C6 1.354(2)
O2 C9 1.467(3)
O3 C11 1.354(2)
O3 C14 1.454(2)
O4 O5 1.490(2)
O5 C1 1.431(2)
C1 C2 1.512(3)
C1 C4 1.515(3)
C1 C3 1.519(3)
C2 H2A 0.98
C2 H2B 0.98
C2 H2C 0.98
C3 H3A 0.98
C3 H3B 0.98
C3 H3C 0.98
C4 H4A 0.98
C4 H4B 0.98
C4 H4C 0.98
C5 B1 1.644(3)
C6 B1 1.648(3)
C7 C8 1.516(3)
C7 C10 1.524(3)
C7 C9 1.527(3)
C8 H8A 0.98
C8 H8B 0.98
C8 H8C 0.98
C9 H9A 0.99
C9 H9B 0.99
C10 H10A 0.98
C10 H10B 0.98
C10 H10C 0.98
C11 B1 1.644(3)
C12 C15 1.509(4)
C12 C13 1.518(4)
C12 C14 1.535(3)
C13 H13A 0.98
C13 H13B 0.98
C13 H13C 0.98
C14 H14A 0.99
C14 H14B 0.99
C15 H15A 0.98
C15 H15B 0.98
C15 H15C 0.98
C16 C17 1.395(3)
C16 C21 1.397(3)
C16 B1 1.611(3)
C17 C18 1.394(3)
C17 H17 0.95
C18 C19 1.376(3)
C18 H18 0.95
C19 C20 1.379(3)
C19 H19 0.95
C20 C21 1.391(3)
C20 H20 0.95
C21 H21 0.95
C22 C23 1.540(3)
C22 H22A 0.99
C22 H22B 0.99
C23 C25 1.518(3)
C23 C24 1.519(3)
C24 H24A 0.98
C24 H24B 0.98
C24 H24C 0.98
C25 H25A 0.98
C25 H25B 0.98
C25 H25C 0.98
